data_7225179
loop_
_publ_author_name
'Xue, Han'
'Zhang, Zhong'
'Pan, Rui'
'Yang, Bai-Feng'
'Liu, Hong-Sheng'
'Yang, Guo-Yu'

_publ_section_title
;
 Supramolecular nanotubes constructed from 3d--4f heterometallic
 sandwiched polyoxotungstate dimers
;
_journal_issue 24
_journal_name_full CrystEngComm
_journal_page_first 4643
_journal_paper_doi 10.1039/C6CE00755D
_journal_volume 18
_journal_year 2016
_chemical_formula_sum 'C10 H57 Fe2 La N6 O89 P2 W20'
_chemical_formula_weight 5675.17
_chemical_name_systematic
; 
 ? 
;
_space_group_IT_number 61
_symmetry_cell_setting orthorhombic
_symmetry_space_group_name_Hall '-P 2ac 2ab'
_symmetry_space_group_name_H-M 'P b c a'
_atom_sites_solution_primary direct
_atom_sites_solution_secondary difmap
_audit_creation_method SHELXL-97
_audit_update_record
;
2016-05-06 deposited with the CCDC.
2016-05-11 downloaded from the CCDC.
;
_cell_angle_alpha 90.00
_cell_angle_beta 90.00
_cell_angle_gamma 90.00
_cell_formula_units_Z 8
_cell_length_a 24.4846(14)
_cell_length_b 21.2236(13)
_cell_length_c 35.6854(16)
_cell_measurement_reflns_used 4021
_cell_measurement_temperature 293(2)
_cell_measurement_theta_max 26
_cell_measurement_theta_min 2.73
_cell_volume 18544.0(18)
_computing_cell_refinement 'Bruker FRAMBO'
_computing_data_collection 'Bruker FRAMBO'
_computing_data_reduction 'Bruker SAINT'
_computing_molecular_graphics 'Bruker SHELXTL'
_computing_publication_material 'Bruker SHELXTL'
_computing_structure_refinement 'SHELXL-97 (Sheldrick, 1997)'
_computing_structure_solution 'SHELXS-97 (Sheldrick, 1990)'
_diffrn_ambient_temperature 293(2)
_diffrn_measured_fraction_theta_full 0.996
_diffrn_measured_fraction_theta_max 0.996
_diffrn_measurement_device_type 'multiwire proportional'
_diffrn_measurement_method 'phi and omega scans'
_diffrn_radiation_monochromator graphite
_diffrn_radiation_source 'fine-focus sealed tube'
_diffrn_radiation_type MoK\a
_diffrn_radiation_wavelength 0.71073
_diffrn_reflns_av_R_equivalents 0.2156
_diffrn_reflns_av_sigmaI/netI 0.2209
_diffrn_reflns_limit_h_max 29
_diffrn_reflns_limit_h_min -23
_diffrn_reflns_limit_k_max 24
_diffrn_reflns_limit_k_min -25
_diffrn_reflns_limit_l_max 42
_diffrn_reflns_limit_l_min -36
_diffrn_reflns_number 68224
_diffrn_reflns_theta_full 25.00
_diffrn_reflns_theta_max 25.00
_diffrn_reflns_theta_min 2.73
_diffrn_standards_decay_% none
_diffrn_standards_interval_count none
_diffrn_standards_interval_time none
_diffrn_standards_number none
_exptl_absorpt_coefficient_mu 25.598
_exptl_absorpt_correction_T_max 0.6285
_exptl_absorpt_correction_T_min 0.1651
_exptl_absorpt_correction_type multi-scan
_exptl_crystal_colour celery
_exptl_crystal_density_diffrn 4.066
_exptl_crystal_density_method 'not measured'
_exptl_crystal_description acicular
_exptl_crystal_F_000 19920
_exptl_crystal_size_max 0.11
_exptl_crystal_size_mid 0.06
_exptl_crystal_size_min 0.02
_platon_squeeze_details
;
;
_refine_diff_density_max 3.073
_refine_diff_density_min -2.073
_refine_diff_density_rms 0.441
_refine_ls_extinction_method none
_refine_ls_goodness_of_fit_ref 1.036
_refine_ls_matrix_type full
_refine_ls_number_parameters 1126
_refine_ls_number_reflns 16266
_refine_ls_number_restraints 603
_refine_ls_restrained_S_all 1.022
_refine_ls_R_factor_all 0.2144
_refine_ls_R_factor_gt 0.0865
_refine_ls_shift/su_max 0.000
_refine_ls_shift/su_mean 0.000
_refine_ls_structure_factor_coef Fsqd
_refine_ls_weighting_details 'calc w=1/[\s^2^(Fo^2^)+(0.0000P)^2^+0.0000P] where P=(Fo^2^+2Fc^2^)/3'
_refine_ls_weighting_scheme calc
_refine_ls_wR_factor_gt 0.1245
_refine_ls_wR_factor_ref 0.1510
_reflns_number_gt 6762
_reflns_number_total 16266
_reflns_threshold_expression >2sigma(I)
_cod_data_source_file c6ce00755d2.cif
_cod_data_source_block 1
_cod_depositor_comments 'Adding full bibliography for 7225178--7225181.cif.'
_cod_original_sg_symbol_H-M Pbca
_cod_database_code 7225179

loop_
_symmetry_equiv_pos_as_xyz
'x, y, z'
'-x+1/2, -y, z+1/2'
'x+1/2, -y+1/2, -z'
'-x, y+1/2, -z+1/2'
'-x, -y, -z'
'x-1/2, y, -z-1/2'
'-x-1/2, y-1/2, z'
'x, -y-1/2, z-1/2'

loop_
_atom_site_label
_atom_site_type_symbol
_atom_site_fract_x
_atom_site_fract_y
_atom_site_fract_z
_atom_site_U_iso_or_equiv
_atom_site_adp_type
_atom_site_occupancy
_atom_site_symmetry_multiplicity
_atom_site_calc_flag
_atom_site_refinement_flags
W1 W 0.06192(6) 1.05847(7) 0.15364(4) 0.0416(4) Uani 1 1 d .
W2 W 0.19925(7) 0.91441(8) 0.02678(4) 0.0456(4) Uani 1 1 d .
W3 W 0.05448(6) 0.71978(7) 0.10832(4) 0.0430(4) Uani 1 1 d .
W4 W 0.06556(7) 0.90252(7) -0.02470(4) 0.0478(4) Uani 1 1 d .
W5 W 0.00604(7) 0.92092(8) 0.20189(4) 0.0481(4) Uani 1 1 d .
W6 W 0.17248(6) 1.13791(7) 0.18959(4) 0.0440(4) Uani 1 1 d .
W7 W 0.00509(6) 0.86077(7) 0.05879(4) 0.0439(4) Uani 1 1 d .
W8 W 0.19563(7) 0.85907(8) 0.23624(4) 0.0505(5) Uani 1 1 d .
W9 W 0.16343(7) 0.63554(8) 0.07359(4) 0.0484(4) Uani 1 1 d .
W10 W 0.04681(7) 1.15256(7) 0.23286(4) 0.0460(4) Uani 1 1 d .
W11 W 0.18116(8) 0.95810(8) 0.32443(4) 0.0620(5) Uani 1 1 d .
W12 W 0.23076(7) 0.68485(8) -0.01293(4) 0.0543(5) Uani 1 1 d .
W13 W 0.06139(8) 0.87716(8) 0.28680(4) 0.0593(5) Uani 1 1 d .
W14 W 0.03915(7) 0.62716(7) 0.02842(5) 0.0548(5) Uani 1 1 d .
W15 W 0.10933(8) 1.09694(8) 0.32198(4) 0.0588(5) Uani 1 1 d .
W16 W 0.10702(8) 0.67825(8) -0.05958(4) 0.0612(5) Uani 1 1 d .
W17 W 0.18316(8) 0.81464(8) -0.06052(4) 0.0560(5) Uani 1 1 d .
W18 W -0.01147(7) 0.76871(8) -0.02215(4) 0.0554(5) Uani 1 1 d .
W19 W 0.23445(7) 1.08566(8) 0.27789(4) 0.0564(5) Uani 1 1 d .
W20 W -0.01169(8) 1.01484(8) 0.28203(4) 0.0591(5) Uani 1 1 d .
P1 P 0.1213(4) 1.0037(4) 0.2380(2) 0.032(2) Uani 1 1 d .
P2 P 0.1196(4) 0.7718(4) 0.0250(2) 0.027(2) Uani 1 1 d .
Fe1 Fe 0.2386(2) 0.7827(2) 0.06954(12) 0.0362(13) Uani 1 1 d .
Fe2 Fe 0.2401(2) 0.9870(2) 0.19512(13) 0.0441(14) Uani 1 1 d .
La1 La 0.13837(8) 0.88725(10) 0.13068(5) 0.0374(5) Uani 1 1 d .
O1 O 0.3167(10) 0.9881(12) 0.1743(6) 0.060(7) Uani 1 1 d U
O2 O 0.3649(12) 0.9531(12) 0.1259(7) 0.074(8) Uani 1 1 d U
O3 O 0.2245(9) 0.9479(10) 0.1480(5) 0.044(6) Uani 1 1 d U
O4 O 0.2230(9) 0.8287(10) 0.1157(5) 0.040(6) Uani 1 1 d U
O5 O 0.3615(13) 0.8146(13) 0.1367(7) 0.083(9) Uani 1 1 d U
O6 O 0.3116(11) 0.7786(12) 0.0907(7) 0.066(8) Uani 1 1 d U
O7 O 0.1726(9) 0.9421(9) 0.0703(5) 0.038(6) Uani 1 1 d U
O8 O 0.0605(9) 0.8898(9) 0.0843(5) 0.037(6) Uani 1 1 d U
O9 O 0.1016(8) 0.7780(9) 0.1232(5) 0.033(5) Uani 1 1 d U
O10 O 0.2555(9) 0.8656(11) 0.0447(6) 0.051(6) Uani 1 1 d U
O11 O 0.2055(10) 0.7015(11) 0.0853(6) 0.052(7) Uani 1 1 d U
O12 O 0.1606(9) 0.8141(10) 0.0478(5) 0.039(6) Uani 1 1 d U
O13 O 0.1263(9) 0.9255(9) 0.0049(5) 0.030(5) Uani 1 1 d U
O14 O 0.2071(9) 0.8628(10) -0.0225(5) 0.044(6) Uani 1 1 d U
O15 O 0.2585(10) 0.7384(11) 0.0214(6) 0.053(7) Uani 1 1 d U
O16 O 0.2316(10) 0.9834(10) 0.0124(5) 0.051(7) Uani 1 1 d U
O17 O 0.1091(9) 0.6541(10) 0.1113(5) 0.047(6) Uani 1 1 d U
O18 O 0.0203(10) 0.7037(11) 0.1493(6) 0.059(7) Uani 1 1 d U
O19 O 0.0101(9) 0.7789(10) 0.0810(5) 0.041(6) Uani 1 1 d U
O20 O -0.0488(10) 0.8914(10) 0.0814(6) 0.052(7) Uani 1 1 d U
O21 O 0.0169(10) 0.9164(11) 0.0175(6) 0.056(7) Uani 1 1 d U
O22 O 0.0533(10) 0.9704(10) -0.0503(6) 0.054(7) Uani 1 1 d U
O23 O 0.1135(10) 0.8511(10) -0.0567(5) 0.048(6) Uani 1 1 d U
O24 O 0.2122(12) 0.8490(12) -0.0988(6) 0.075(8) Uani 1 1 d U
O25 O 0.2367(10) 0.7502(11) -0.0528(6) 0.060(7) Uani 1 1 d U
O26 O 0.2835(9) 0.6381(10) -0.0235(5) 0.048(6) Uani 1 1 d U
O27 O 0.1940(10) 0.6359(11) 0.0242(6) 0.057(7) Uani 1 1 d U
O28 O 0.1986(12) 0.5741(12) 0.0933(6) 0.075(8) Uani 1 1 d U
O29 O 0.1481(10) 0.7469(11) -0.0117(6) 0.059(7) Uani 1 1 d U
O30 O 0.1026(9) 0.7189(10) 0.0493(5) 0.044(6) Uani 1 1 d U
O31 O 0.0681(9) 0.8112(9) 0.0151(5) 0.035(5) Uani 1 1 d U
O32 O 0.1430(10) 0.7472(10) -0.0854(5) 0.050(6) Uani 1 1 d U
O33 O 0.1767(10) 0.6498(11) -0.0478(6) 0.059(7) Uani 1 1 d U
O34 O 0.1008(10) 0.5912(11) 0.0498(6) 0.055(7) Uani 1 1 d U
O35 O 0.0137(10) 0.6532(10) 0.0762(6) 0.052(7) Uani 1 1 d U
O36 O -0.0387(9) 0.8126(10) 0.0191(5) 0.047(6) Uani 1 1 d U
O37 O 0.0082(10) 0.8494(10) -0.0429(5) 0.049(6) Uani 1 1 d U
O38 O -0.0036(9) 0.6927(10) 0.0066(5) 0.049(6) Uani 1 1 d U
O39 O 0.0464(9) 0.7305(10) -0.0527(5) 0.036(6) Uani 1 1 d U
O40 O 0.0768(11) 0.6324(11) -0.0168(6) 0.065(8) Uani 1 1 d U
O41 O -0.0715(11) 0.7516(11) -0.0483(6) 0.066(8) Uani 1 1 d U
O42 O 0.0835(13) 0.6341(13) -0.0960(7) 0.092(9) Uani 1 1 d U
O43 O -0.0031(12) 0.5641(13) 0.0217(7) 0.086(9) Uani 1 1 d U
O44 O 0.1061(9) 1.0001(10) 0.1380(5) 0.039(6) Uani 1 1 d U
O45 O 0.0616(9) 0.8890(10) 0.1773(5) 0.042(6) Uani 1 1 d U
O46 O 0.1671(9) 0.8357(10) 0.1910(5) 0.042(6) Uani 1 1 d U
O47 O 0.1194(10) 0.8519(10) 0.2585(6) 0.053(7) Uani 1 1 d U
O48 O 0.2040(10) 0.9095(11) 0.2872(6) 0.055(7) Uani 1 1 d U
O49 O 0.2607(11) 1.0320(12) 0.2423(6) 0.068(8) Uani 1 1 d U
O50 O 0.2138(10) 1.0697(11) 0.1775(6) 0.052(7) Uani 1 1 d U
O51 O 0.2537(10) 0.9050(11) 0.2194(6) 0.054(7) Uani 1 1 d U
O52 O 0.2215(11) 0.7876(11) 0.2514(6) 0.062(7) Uani 1 1 d U
O53 O 0.1584(9) 0.9618(9) 0.2159(5) 0.036(6) Uani 1 1 d U
O54 O 0.1502(10) 1.0277(10) 0.2752(5) 0.046(6) Uani 1 1 d U
O55 O 0.1065(9) 1.0609(10) 0.2132(5) 0.047(6) Uani 1 1 d U
O56 O 0.0676(10) 0.9676(11) 0.2456(5) 0.054(7) Uani 1 1 d U
O57 O 0.1190(9) 1.1221(9) 0.1510(5) 0.035(5) Uani 1 1 d U
O58 O 0.2088(10) 1.2005(11) 0.1700(6) 0.059(7) Uani 1 1 d U
O59 O 0.2009(10) 1.1388(11) 0.2406(6) 0.057(7) Uani 1 1 d U
O60 O 0.2909(12) 1.1285(12) 0.2903(7) 0.077(8) Uani 1 1 d U
O61 O 0.2361(10) 1.0194(10) 0.3156(5) 0.048(6) Uani 1 1 d U
O62 O 0.2083(13) 0.9224(14) 0.3637(7) 0.089(9) Uani 1 1 d U
O63 O 0.1118(11) 0.9215(12) 0.3175(6) 0.065(7) Uani 1 1 d U
O64 O 0.0456(10) 0.8118(11) 0.3117(6) 0.058(7) Uani 1 1 d U
O65 O 0.0157(9) 0.8645(10) 0.2435(5) 0.042(6) Uani 1 1 d U
O66 O -0.0483(9) 0.8911(10) 0.1794(6) 0.049(6) Uani 1 1 d U
O67 O 0.0135(9) 1.0029(11) 0.1799(5) 0.050(6) Uani 1 1 d U
O68 O 0.0273(9) 1.0751(10) 0.1121(5) 0.039(6) Uani 1 1 d U
O69 O 0.0239(9) 1.1272(10) 0.1845(5) 0.041(6) Uani 1 1 d U
O70 O 0.1129(10) 1.1862(10) 0.2132(5) 0.050(6) Uani 1 1 d U
O71 O 0.1808(10) 1.1235(11) 0.3122(6) 0.054(7) Uani 1 1 d U
O72 O 0.1389(10) 1.0283(11) 0.3483(5) 0.056(7) Uani 1 1 d U
O73 O 0.0067(11) 0.9338(11) 0.3043(6) 0.061(7) Uani 1 1 d U
O74 O -0.0377(10) 0.9719(11) 0.2411(6) 0.054(7) Uani 1 1 d U
O75 O -0.0007(9) 1.0869(9) 0.2515(5) 0.037(6) Uani 1 1 d U
O76 O 0.0835(9) 1.1452(9) 0.2797(5) 0.041(6) Uani 1 1 d U
O77 O 0.0415(11) 1.0503(12) 0.3155(6) 0.064(7) Uani 1 1 d U
O78 O 0.0057(11) 1.2192(12) 0.2392(6) 0.075(8) Uani 1 1 d U
O79 O 0.0891(12) 1.1430(13) 0.3587(6) 0.080(9) Uani 1 1 d U
O80 O -0.0713(12) 1.0332(12) 0.3045(7) 0.076(8) Uani 1 1 d U
C1 C 0.321(2) 0.808(2) 0.1196(13) 0.076(14) Uani 1 1 d U
C2 C 0.2708(18) 0.849(2) 0.1344(10) 0.069(12) Uani 1 1 d U
C3 C 0.2724(14) 0.9240(15) 0.1313(9) 0.039(9) Uani 1 1 d U
C4 C 0.3229(17) 0.9612(18) 0.1456(10) 0.054(11) Uani 1 1 d U
C5 C 0.842(2) 0.167(2) 0.3034(13) 0.108(17) Uani 1 1 d U
C6 C 0.8847(18) 0.1935(19) 0.2778(10) 0.066(12) Uani 1 1 d U
C7 C 0.1188(19) 0.077(2) 0.0325(11) 0.074(13) Uani 1 1 d U
C8 C 0.148(2) 0.113(2) 0.0608(12) 0.091(15) Uani 1 1 d U
C9 C 0.500(2) 0.982(2) 0.1016(14) 0.117(18) Uani 1 1 d DU
C10 C 0.469(3) 0.932(3) 0.0808(16) 0.15(2) Uani 1 1 d DU
N1 N 0.9192(15) 0.2456(16) 0.2873(8) 0.077(11) Uani 1 1 d U
N2 N 0.8205(17) 0.2155(19) 0.3282(10) 0.101(13) Uani 1 1 d U
N3 N 0.0772(14) 0.0304(15) 0.0491(8) 0.066(9) Uani 1 1 d U
N4 N 0.1865(14) 0.0676(15) 0.0847(8) 0.068(10) Uani 1 1 d U
N5 N 0.413(3) 0.947(5) 0.066(3) 0.42(6) Uani 1 1 d DU
N6 N 0.462(2) 1.029(2) 0.1172(13) 0.16(2) Uani 1 1 d DU
O1W O 0.138(3) 0.322(3) 0.2314(17) 0.31(3) Uani 1 1 d U
O2W O 0.948(2) 0.188(2) 0.1294(11) 0.185(18) Uani 1 1 d U
O3W O 0.9181(17) 0.7765(19) 0.1663(10) 0.152(15) Uani 1 1 d U
O4W O 0.851(2) 0.977(2) 0.2220(12) 0.200(19) Uani 1 1 d U

loop_
_atom_site_aniso_label
_atom_site_aniso_U_11
_atom_site_aniso_U_22
_atom_site_aniso_U_33
_atom_site_aniso_U_23
_atom_site_aniso_U_13
_atom_site_aniso_U_12
W1 0.0350(10) 0.0518(10) 0.0380(8) 0.0050(7) 0.0010(8) 0.0075(8)
W2 0.0364(10) 0.0592(11) 0.0414(8) 0.0042(8) 0.0033(8) 0.0027(9)
W3 0.0319(10) 0.0451(10) 0.0519(9) 0.0031(7) -0.0029(8) -0.0008(8)
W4 0.0472(11) 0.0525(10) 0.0437(9) 0.0041(8) -0.0091(9) 0.0089(9)
W5 0.0400(11) 0.0561(11) 0.0483(9) 0.0018(8) 0.0130(9) -0.0019(9)
W6 0.0379(10) 0.0476(10) 0.0467(9) 0.0004(7) 0.0070(8) 0.0010(8)
W7 0.0323(10) 0.0474(10) 0.0521(9) 0.0010(8) -0.0075(8) 0.0035(8)
W8 0.0586(12) 0.0502(11) 0.0428(9) 0.0013(8) -0.0090(9) 0.0140(9)
W9 0.0397(11) 0.0507(11) 0.0549(9) 0.0022(8) -0.0049(9) 0.0087(9)
W10 0.0423(11) 0.0481(10) 0.0476(9) -0.0009(7) 0.0089(8) 0.0084(8)
W11 0.0853(15) 0.0644(12) 0.0362(9) 0.0001(8) -0.0110(9) 0.0188(11)
W12 0.0520(12) 0.0659(12) 0.0450(9) -0.0087(8) 0.0000(9) 0.0159(10)
W13 0.0819(14) 0.0521(11) 0.0439(9) 0.0041(8) 0.0145(10) -0.0007(10)
W14 0.0521(12) 0.0417(10) 0.0707(11) -0.0046(8) -0.0181(10) 0.0016(9)
W15 0.0763(14) 0.0612(12) 0.0389(9) -0.0074(8) 0.0021(9) 0.0140(11)
W16 0.0673(14) 0.0650(13) 0.0512(10) -0.0138(8) -0.0175(10) 0.0137(10)
W17 0.0609(13) 0.0688(12) 0.0383(9) -0.0033(8) 0.0029(9) 0.0102(10)
W18 0.0458(11) 0.0546(11) 0.0657(11) -0.0052(8) -0.0265(10) 0.0056(9)
W19 0.0552(12) 0.0621(12) 0.0521(10) -0.0137(8) -0.0105(9) 0.0081(10)
W20 0.0588(13) 0.0627(12) 0.0556(10) 0.0007(8) 0.0266(10) 0.0034(10)
P1 0.030(6) 0.040(6) 0.027(5) 0.007(4) 0.007(4) 0.018(5)
P2 0.019(5) 0.031(5) 0.030(5) 0.003(4) -0.001(4) 0.010(4)
Fe1 0.028(3) 0.043(3) 0.037(3) -0.004(2) 0.001(3) -0.001(3)
Fe2 0.033(3) 0.051(4) 0.048(3) -0.006(3) -0.009(3) 0.011(3)
La1 0.0285(13) 0.0472(13) 0.0365(11) 0.0007(9) 0.0007(11) 0.0011(11)
O1 0.051(11) 0.068(11) 0.061(10) -0.020(8) 0.008(8) 0.005(8)
O2 0.067(12) 0.074(11) 0.081(11) -0.011(8) 0.002(9) 0.008(9)
O3 0.041(10) 0.045(10) 0.045(9) 0.003(7) -0.003(8) 0.011(8)
O4 0.043(10) 0.043(9) 0.034(8) 0.003(7) -0.006(8) 0.012(8)
O5 0.074(12) 0.086(12) 0.089(12) -0.015(9) -0.002(9) 0.013(9)
O6 0.062(11) 0.067(11) 0.068(10) 0.002(8) 0.004(9) 0.004(9)
O7 0.037(9) 0.043(9) 0.032(8) 0.011(7) 0.004(8) 0.001(8)
O8 0.026(9) 0.039(9) 0.048(9) -0.010(7) 0.003(8) 0.007(8)
O9 0.027(9) 0.035(9) 0.037(8) -0.002(7) 0.005(8) 0.005(7)
O10 0.042(10) 0.058(10) 0.052(9) 0.011(8) 0.000(8) 0.010(8)
O11 0.050(10) 0.055(10) 0.051(9) -0.002(8) 0.001(8) 0.000(8)
O12 0.041(10) 0.044(9) 0.033(8) -0.010(7) -0.006(8) -0.002(8)
O13 0.043(9) 0.024(8) 0.023(8) -0.004(7) 0.008(7) -0.012(7)
O14 0.047(10) 0.044(9) 0.041(9) 0.002(7) 0.002(8) 0.003(8)
O15 0.046(10) 0.060(10) 0.054(9) 0.005(8) 0.004(8) 0.005(8)
O16 0.056(10) 0.051(10) 0.045(9) 0.003(8) 0.009(8) -0.003(8)
O17 0.038(10) 0.052(10) 0.052(9) 0.009(8) -0.002(8) 0.002(8)
O18 0.063(11) 0.051(10) 0.064(10) 0.007(8) 0.009(8) -0.008(8)
O19 0.030(9) 0.042(9) 0.050(9) 0.000(7) -0.004(8) 0.005(8)
O20 0.047(10) 0.052(10) 0.057(9) 0.003(8) 0.001(8) -0.008(8)
O21 0.056(11) 0.051(10) 0.060(10) 0.007(8) 0.002(8) -0.001(8)
O22 0.057(11) 0.054(10) 0.052(9) -0.004(8) -0.004(8) 0.003(8)
O23 0.055(10) 0.043(10) 0.045(9) 0.003(7) -0.002(8) 0.009(8)
O24 0.077(12) 0.072(11) 0.075(11) 0.000(8) 0.008(9) 0.003(9)
O25 0.059(11) 0.054(10) 0.066(10) -0.008(8) 0.013(8) -0.007(8)
O26 0.046(10) 0.050(10) 0.047(9) -0.010(8) 0.002(8) -0.002(8)
O27 0.056(11) 0.058(10) 0.057(9) 0.005(8) 0.001(8) -0.004(8)
O28 0.080(12) 0.067(11) 0.077(11) 0.007(8) -0.008(9) 0.006(9)
O29 0.055(11) 0.067(11) 0.053(9) -0.015(8) 0.004(8) 0.002(8)
O30 0.042(10) 0.047(9) 0.043(9) 0.005(7) -0.008(8) 0.005(8)
O31 0.050(10) 0.024(8) 0.030(8) 0.005(7) 0.001(8) -0.004(8)
O32 0.053(10) 0.056(10) 0.041(9) -0.009(8) -0.012(8) -0.002(8)
O33 0.052(11) 0.066(10) 0.058(9) 0.003(8) -0.013(8) 0.012(8)
O34 0.057(11) 0.054(10) 0.056(9) -0.004(8) -0.006(8) 0.004(8)
O35 0.048(10) 0.051(10) 0.058(9) 0.007(8) -0.007(8) 0.000(8)
O36 0.040(10) 0.052(10) 0.050(9) -0.003(8) -0.005(8) 0.003(8)
O37 0.049(10) 0.056(10) 0.042(9) 0.002(8) -0.015(8) 0.005(8)
O38 0.045(10) 0.049(10) 0.052(9) -0.009(8) -0.005(8) -0.012(8)
O39 0.033(9) 0.048(9) 0.026(8) 0.002(7) -0.005(8) 0.007(8)
O40 0.061(11) 0.063(11) 0.069(10) 0.003(8) -0.011(9) 0.002(9)
O41 0.067(11) 0.058(11) 0.073(10) -0.003(8) -0.004(9) 0.006(8)
O42 0.098(13) 0.089(12) 0.089(12) -0.009(9) -0.009(9) 0.005(9)
O43 0.084(12) 0.085(12) 0.089(11) 0.002(9) -0.016(9) -0.005(9)
O44 0.034(9) 0.037(9) 0.046(9) 0.009(7) 0.004(8) -0.010(8)
O45 0.041(10) 0.045(9) 0.039(8) 0.007(7) 0.012(8) 0.007(8)
O46 0.044(10) 0.043(9) 0.037(8) 0.002(7) 0.005(8) 0.009(8)
O47 0.058(10) 0.048(10) 0.055(9) 0.003(8) -0.008(8) -0.017(8)
O48 0.047(10) 0.062(10) 0.057(9) 0.005(8) -0.008(8) 0.014(8)
O49 0.064(11) 0.072(11) 0.068(10) 0.003(8) -0.003(9) 0.011(9)
O50 0.056(10) 0.050(10) 0.051(9) 0.002(8) 0.009(8) -0.003(8)
O51 0.054(10) 0.057(10) 0.051(9) -0.006(8) -0.009(8) 0.008(8)
O52 0.063(11) 0.062(11) 0.061(10) 0.013(8) -0.002(8) 0.020(8)
O53 0.028(9) 0.039(9) 0.041(8) 0.012(7) 0.001(8) 0.002(8)
O54 0.053(10) 0.048(10) 0.037(9) -0.003(7) -0.009(8) 0.004(8)
O55 0.042(10) 0.050(10) 0.047(9) -0.003(8) 0.007(8) -0.009(8)
O56 0.058(11) 0.057(10) 0.047(9) 0.006(8) 0.001(8) 0.004(8)
O57 0.039(9) 0.032(9) 0.035(8) 0.013(7) 0.007(8) 0.006(8)
O58 0.054(11) 0.060(10) 0.062(10) 0.005(8) 0.012(8) -0.005(8)
O59 0.058(11) 0.062(10) 0.050(9) 0.006(8) 0.004(8) -0.006(8)
O60 0.081(12) 0.076(11) 0.073(11) -0.008(8) 0.002(9) -0.001(9)
O61 0.054(10) 0.048(10) 0.043(9) -0.005(8) -0.008(8) 0.009(8)
O62 0.091(13) 0.090(12) 0.087(12) 0.005(9) -0.004(9) 0.009(9)
O63 0.069(11) 0.063(11) 0.063(10) 0.004(8) 0.000(9) 0.001(9)
O64 0.065(11) 0.054(10) 0.057(9) 0.013(8) -0.003(8) 0.004(8)
O65 0.039(10) 0.042(9) 0.045(9) 0.004(7) 0.002(8) 0.004(8)
O66 0.044(10) 0.048(10) 0.055(9) 0.005(8) 0.015(8) -0.011(8)
O67 0.038(10) 0.060(10) 0.053(9) 0.003(8) 0.007(8) 0.003(8)
O68 0.036(9) 0.039(9) 0.042(9) 0.005(7) 0.001(8) 0.009(8)
O69 0.041(10) 0.045(9) 0.037(8) -0.001(7) -0.004(8) 0.000(8)
O70 0.052(10) 0.049(10) 0.049(9) -0.009(8) 0.007(8) -0.006(8)
O71 0.057(11) 0.055(10) 0.051(9) -0.001(8) 0.001(8) 0.004(8)
O72 0.061(11) 0.057(10) 0.048(9) -0.012(8) 0.003(8) -0.006(8)
O73 0.067(11) 0.065(11) 0.052(9) 0.011(8) 0.016(8) 0.011(8)
O74 0.051(10) 0.054(10) 0.058(9) 0.001(8) 0.007(8) 0.003(8)
O75 0.024(9) 0.044(9) 0.044(8) -0.003(7) 0.008(8) 0.005(8)
O76 0.046(10) 0.035(9) 0.043(9) -0.003(7) -0.002(8) 0.001(8)
O77 0.069(11) 0.069(11) 0.053(10) 0.003(8) 0.009(8) -0.008(9)
O78 0.077(12) 0.072(11) 0.076(11) -0.002(8) 0.002(9) 0.009(9)
O79 0.083(12) 0.078(12) 0.077(11) -0.007(8) 0.003(9) 0.010(9)
O80 0.074(12) 0.075(11) 0.080(11) -0.004(8) 0.002(9) 0.003(9)
C1 0.070(16) 0.080(16) 0.080(16) -0.001(10) -0.002(10) 0.005(10)
C2 0.071(15) 0.072(15) 0.066(14) -0.004(9) 0.000(10) -0.002(10)
C3 0.034(12) 0.034(12) 0.049(12) -0.001(9) 0.003(9) 0.009(9)
C4 0.056(14) 0.056(13) 0.049(13) -0.006(9) -0.003(9) -0.002(9)
C5 0.110(19) 0.108(19) 0.105(19) -0.005(10) 0.004(10) -0.003(10)
C6 0.067(15) 0.064(14) 0.066(14) -0.006(9) 0.005(9) -0.001(9)
C7 0.073(15) 0.075(15) 0.074(15) 0.006(9) -0.004(10) -0.002(10)
C8 0.094(17) 0.092(17) 0.086(17) 0.004(10) -0.003(10) -0.007(10)
C9 0.12(2) 0.12(2) 0.12(2) -0.004(10) 0.004(10) 0.004(10)
C10 0.15(3) 0.15(2) 0.15(2) -0.006(10) 0.003(10) 0.001(10)
N1 0.077(14) 0.075(13) 0.079(13) 0.001(9) 0.002(9) 0.000(9)
N2 0.099(16) 0.103(15) 0.100(15) 0.000(9) 0.003(10) 0.002(10)
N3 0.059(13) 0.073(13) 0.067(12) -0.012(9) 0.001(9) -0.005(9)
N4 0.066(13) 0.071(13) 0.068(12) -0.015(9) 0.004(9) -0.011(9)
N5 0.43(6) 0.42(6) 0.42(6) 0.000(10) 0.000(10) -0.003(10)
N6 0.16(2) 0.16(2) 0.16(2) 0.002(10) -0.001(10) 0.001(10)
O1W 0.32(3) 0.31(3) 0.32(3) -0.007(10) 0.000(10) -0.009(10)
O2W 0.18(2) 0.18(2) 0.190(19) 0.002(10) -0.003(10) 0.003(10)
O3W 0.151(17) 0.149(17) 0.157(16) 0.000(9) 0.010(10) 0.004(10)
O4W 0.20(2) 0.20(2) 0.20(2) -0.003(10) -0.001(10) 0.009(10)

loop_
_atom_type_symbol
_atom_type_description
_atom_type_scat_dispersion_real
_atom_type_scat_dispersion_imag
_atom_type_scat_source
C C 0.0033 0.0016 'International Tables Vol C Tables 4.2.6.8 and 6.1.1.4'
H H 0.0000 0.0000 'International Tables Vol C Tables 4.2.6.8 and 6.1.1.4'
La La -0.2871 2.4523 'International Tables Vol C Tables 4.2.6.8 and 6.1.1.4'
Fe Fe 0.3463 0.8444 'International Tables Vol C Tables 4.2.6.8 and 6.1.1.4'
N N 0.0061 0.0033 'International Tables Vol C Tables 4.2.6.8 and 6.1.1.4'
O O 0.0106 0.0060 'International Tables Vol C Tables 4.2.6.8 and 6.1.1.4'
P P 0.1023 0.0942 'International Tables Vol C Tables 4.2.6.8 and 6.1.1.4'
W W -0.8490 6.8722 'International Tables Vol C Tables 4.2.6.8 and 6.1.1.4'

loop_
_geom_angle_atom_site_label_1
_geom_angle_atom_site_label_2
_geom_angle_atom_site_label_3
_geom_angle
O44 W1 O68 100.0(9)
O44 W1 O67 95.9(9)
O68 W1 O67 103.8(10)
O44 W1 O57 91.9(9)
O68 W1 O57 99.6(9)
O67 W1 O57 153.5(8)
O44 W1 O69 164.3(9)
O68 W1 O69 95.3(9)
O67 W1 O69 83.9(9)
O57 W1 O69 81.9(8)
O44 W1 O55 91.0(8)
O68 W1 O55 166.8(8)
O67 W1 O55 82.0(8)
O57 W1 O55 72.6(7)
O69 W1 O55 73.4(8)
O16 W2 O7 98.4(9)
O16 W2 O10 103.6(11)
O7 W2 O10 99.1(9)
O16 W2 O13 101.2(9)
O7 W2 O13 88.5(8)
O10 W2 O13 152.6(9)
O16 W2 O14 98.6(9)
O7 W2 O14 160.6(9)
O10 W2 O14 85.9(9)
O13 W2 O14 79.1(8)
O16 W2 O12 175.7(9)
O7 W2 O12 83.0(8)
O10 W2 O12 72.1(9)
O13 W2 O12 82.8(7)
O14 W2 O12 80.6(7)
O18 W3 O9 101.6(10)
O18 W3 O19 106.5(10)
O9 W3 O19 93.7(9)
O18 W3 O17 98.4(10)
O9 W3 O17 92.1(9)
O19 W3 O17 152.6(8)
O18 W3 O35 95.8(10)
O9 W3 O35 162.5(8)
O19 W3 O35 83.9(9)
O17 W3 O35 82.6(9)
O18 W3 O30 168.1(9)
O9 W3 O30 87.1(8)
O19 W3 O30 80.7(8)
O17 W3 O30 72.9(8)
O35 W3 O30 75.4(8)
O22 W4 O13 102.5(10)
O22 W4 O37 100.5(10)
O13 W4 O37 156.9(8)
O22 W4 O21 100.2(10)
O13 W4 O21 90.6(9)
O37 W4 O21 84.5(9)
O22 W4 O23 105.0(9)
O13 W4 O23 89.9(9)
O37 W4 O23 85.0(9)
O21 W4 O23 154.1(9)
O22 W4 O31 170.6(10)
O13 W4 O31 81.8(7)
O37 W4 O31 75.2(8)
O21 W4 O31 71.3(8)
O23 W4 O31 83.2(7)
O66 W5 O45 103.3(10)
O66 W5 O67 102.8(10)
O45 W5 O67 94.1(9)
O66 W5 O65 103.4(10)
O45 W5 O65 92.9(9)
O67 W5 O65 150.5(9)
O66 W5 O74 96.3(10)
O45 W5 O74 160.4(10)
O67 W5 O74 81.4(9)
O65 W5 O74 82.4(9)
O66 W5 O56 166.1(9)
O45 W5 O56 89.9(9)
O67 W5 O56 80.2(8)
O65 W5 O56 71.1(8)
O74 W5 O56 70.6(9)
O58 W6 O50 103.2(11)
O58 W6 O57 101.1(9)
O50 W6 O57 94.0(9)
O58 W6 O59 100.6(10)
O50 W6 O59 91.8(10)
O57 W6 O59 155.6(9)
O58 W6 O70 98.7(10)
O50 W6 O70 158.0(10)
O57 W6 O70 83.8(9)
O59 W6 O70 82.0(9)
O58 W6 O55 169.4(10)
O50 W6 O55 85.2(9)
O57 W6 O55 71.5(7)
O59 W6 O55 85.5(8)
O70 W6 O55 73.3(8)
O20 W7 O8 102.9(10)
O20 W7 O21 104.5(10)
O8 W7 O21 93.8(10)
O20 W7 O19 101.7(10)
O8 W7 O19 93.1(9)
O21 W7 O19 150.6(9)
O20 W7 O36 96.5(10)
O8 W7 O36 160.5(9)
O21 W7 O36 81.7(9)
O19 W7 O36 82.3(9)
O20 W7 O31 167.1(9)
O8 W7 O31 89.7(8)
O21 W7 O31 71.2(8)
O19 W7 O31 80.3(7)
O36 W7 O31 70.9(8)
O52 W8 O51 106.6(11)
O52 W8 O46 100.3(10)
O51 W8 O46 98.7(9)
O52 W8 O47 98.5(11)
O51 W8 O47 152.1(10)
O46 W8 O47 88.5(9)
O52 W8 O48 98.0(10)
O51 W8 O48 86.5(9)
O46 W8 O48 158.6(9)
O47 W8 O48 77.9(9)
O52 W8 O53 178.8(9)
O51 W8 O53 73.7(9)
O46 W8 O53 80.8(8)
O47 W8 O53 80.9(8)
O48 W8 O53 80.9(7)
O28 W9 O11 102.2(12)
O28 W9 O27 100.6(11)
O11 W9 O27 89.3(10)
O28 W9 O17 102.4(10)
O11 W9 O17 94.2(10)
O27 W9 O17 155.4(9)
O28 W9 O34 101.7(11)
O11 W9 O34 156.1(10)
O27 W9 O34 84.9(9)
O17 W9 O34 82.1(9)
O28 W9 O30 172.8(11)
O11 W9 O30 82.4(9)
O27 W9 O30 84.8(9)
O17 W9 O30 71.6(8)
O34 W9 O30 74.0(8)
O78 W10 O69 100.2(10)
O78 W10 O76 103.0(10)
O69 W10 O76 156.5(9)
O78 W10 O70 103.5(11)
O69 W10 O70 91.3(9)
O76 W10 O70 87.3(9)
O78 W10 O75 101.1(11)
O69 W10 O75 86.0(8)
O76 W10 O75 85.6(9)
O70 W10 O75 155.4(9)
O62 W11 O48 103.4(12)
O62 W11 O63 105.8(13)
O48 W11 O63 86.9(11)
O62 W11 O61 99.3(12)
O48 W11 O61 93.0(10)
O63 W11 O61 154.2(9)
O62 W11 O72 100.3(11)
O48 W11 O72 156.1(9)
O63 W11 O72 84.1(10)
O61 W11 O72 85.8(9)
O62 W11 O54 168.2(11)
O48 W11 O54 84.8(8)
O63 W11 O54 82.7(9)
O61 W11 O54 71.5(8)
O72 W11 O54 72.1(8)
O26 W12 O15 103.7(10)
O26 W12 O27 101.4(11)
O15 W12 O27 92.8(10)
O26 W12 O33 98.8(10)
O15 W12 O33 157.4(10)
O27 W12 O33 85.2(10)
O26 W12 O25 101.2(10)
O15 W12 O25 91.0(9)
O27 W12 O25 155.4(10)
O33 W12 O25 82.0(10)
O26 W12 O29 167.2(8)
O15 W12 O29 87.7(9)
O27 W12 O29 83.6(9)
O33 W12 O29 69.7(9)
O25 W12 O29 72.3(9)
O64 W13 O47 103.1(11)
O64 W13 O63 104.6(10)
O47 W13 O63 87.6(10)
O64 W13 O73 100.6(11)
O47 W13 O73 156.2(9)
O63 W13 O73 87.4(11)
O64 W13 O65 100.0(10)
O47 W13 O65 88.2(9)
O63 W13 O65 155.4(9)
O73 W13 O65 86.8(9)
O64 W13 O56 169.3(10)
O47 W13 O56 81.3(9)
O63 W13 O56 85.2(9)
O73 W13 O56 75.1(8)
O65 W13 O56 70.1(8)
O43 W14 O34 103.2(12)
O43 W14 O40 103.0(11)
O34 W14 O40 88.7(10)
O43 W14 O35 99.0(11)
O34 W14 O35 91.0(9)
O40 W14 O35 157.5(10)
O43 W14 O38 100.5(12)
O34 W14 O38 156.1(10)
O40 W14 O38 82.8(10)
O35 W14 O38 88.5(9)
O43 W14 O30 171.4(9)
O34 W14 O30 72.8(9)
O40 W14 O30 84.7(9)
O35 W14 O30 73.8(8)
O38 W14 O30 84.2(8)
O79 W15 O71 104.0(12)
O79 W15 O72 99.8(11)
O71 W15 O72 88.1(10)
O79 W15 O76 101.7(10)
O71 W15 O76 90.0(9)
O72 W15 O76 158.2(8)
O79 W15 O77 97.8(12)
O71 W15 O77 158.2(9)
O72 W15 O77 89.7(10)
O76 W15 O77 84.1(9)
O79 W15 O54 171.4(11)
O71 W15 O54 70.7(9)
O72 W15 O54 73.6(8)
O76 W15 O54 85.3(8)
O77 W15 O54 87.8(9)
O42 W16 O33 107.7(13)
O42 W16 O39 99.1(12)
O33 W16 O39 153.1(9)
O42 W16 O32 101.9(11)
O33 W16 O32 86.3(10)
O39 W16 O32 88.6(9)
O42 W16 O40 101.2(12)
O33 W16 O40 90.5(10)
O39 W16 O40 83.8(9)
O32 W16 O40 156.5(9)
O42 W16 O29 173.9(11)
O33 W16 O29 70.1(9)
O39 W16 O29 83.2(8)
O32 W16 O29 72.4(8)
O40 W16 O29 84.6(9)
O24 W17 O14 103.0(11)
O24 W17 O23 105.1(11)
O14 W17 O23 90.4(10)
O24 W17 O25 97.8(11)
O14 W17 O25 94.2(10)
O23 W17 O25 154.9(10)
O24 W17 O32 99.2(11)
O14 W17 O32 157.8(9)
O23 W17 O32 82.9(10)
O25 W17 O32 83.5(10)
O24 W17 O29 168.8(10)
O14 W17 O29 84.9(8)
O23 W17 O29 82.6(9)
O25 W17 O29 73.4(9)
O32 W17 O29 73.3(8)
O41 W18 O36 102.8(10)
O41 W18 O38 101.1(10)
O36 W18 O38 91.9(9)
O41 W18 O37 100.7(10)
O36 W18 O37 87.1(9)
O38 W18 O37 157.8(9)
O41 W18 O39 102.8(9)
O36 W18 O39 154.4(9)
O38 W18 O39 82.9(9)
O37 W18 O39 88.5(9)
O41 W18 O31 170.7(9)
O36 W18 O31 71.4(8)
O38 W18 O31 86.6(7)
O37 W18 O31 72.1(7)
O39 W18 O31 83.3(7)
O60 W19 O49 103.2(12)
O60 W19 O59 102.2(12)
O49 W19 O59 92.0(10)
O60 W19 O61 100.8(11)
O49 W19 O61 91.4(10)
O59 W19 O61 155.3(10)
O60 W19 O71 99.3(11)
O49 W19 O71 157.5(11)
O59 W19 O71 84.6(9)
O61 W19 O71 83.0(9)
O60 W19 O54 167.0(9)
O49 W19 O54 87.4(10)
O59 W19 O54 84.6(9)
O61 W19 O54 71.1(8)
O71 W19 O54 70.1(8)
O80 W20 O74 101.0(11)
O80 W20 O75 102.0(11)
O74 W20 O75 89.5(9)
O80 W20 O77 101.4(11)
O74 W20 O77 157.6(10)
O75 W20 O77 86.9(9)
O80 W20 O73 101.9(11)
O74 W20 O73 88.1(10)
O75 W20 O73 156.0(9)
O77 W20 O73 86.3(10)
O53 P1 O55 108.0(12)
O53 P1 O56 108.4(13)
O55 P1 O56 106.8(13)
O53 P1 O54 111.1(12)
O55 P1 O54 109.3(12)
O56 P1 O54 113.0(12)
O30 P2 O31 108.3(12)
O30 P2 O12 108.0(12)
O31 P2 O12 109.2(12)
O30 P2 O29 110.9(13)
O31 P2 O29 110.6(12)
O12 P2 O29 109.7(13)
O6 Fe1 O4 82.8(10)
O6 Fe1 O11 103.1(10)
O4 Fe1 O11 96.6(9)
O6 Fe1 O10 91.2(10)
O4 Fe1 O10 88.6(9)
O11 Fe1 O10 165.3(9)
O6 Fe1 O15 95.0(10)
O4 Fe1 O15 176.7(10)
O11 Fe1 O15 86.3(9)
O10 Fe1 O15 89.0(9)
O6 Fe1 O12 164.6(10)
O4 Fe1 O12 88.7(8)
O11 Fe1 O12 90.5(9)
O10 Fe1 O12 75.8(9)
O15 Fe1 O12 92.9(8)
O3 Fe2 O50 92.3(9)
O3 Fe2 O51 92.1(9)
O50 Fe2 O51 168.6(10)
O3 Fe2 O49 175.5(11)
O50 Fe2 O49 85.8(10)
O51 Fe2 O49 90.6(9)
O3 Fe2 O1 82.4(10)
O50 Fe2 O1 100.2(10)
O51 Fe2 O1 90.8(10)
O49 Fe2 O1 94.0(10)
O3 Fe2 O53 90.6(9)
O50 Fe2 O53 91.5(9)
O51 Fe2 O53 77.9(9)
O49 Fe2 O53 93.5(9)
O1 Fe2 O53 166.5(9)
O4 La1 O9 79.2(7)
O4 La1 O45 141.1(6)
O9 La1 O45 79.4(6)
O4 La1 O46 74.5(6)
O9 La1 O46 77.8(7)
O45 La1 O46 69.4(7)
O4 La1 O8 120.1(6)
O9 La1 O8 71.2(6)
O45 La1 O8 82.4(6)
O46 La1 O8 141.3(7)
O4 La1 O44 139.3(7)
O9 La1 O44 140.7(7)
O45 La1 O44 71.6(6)
O46 La1 O44 114.2(6)
O8 La1 O44 79.2(6)
O4 La1 O3 67.2(7)
O9 La1 O3 142.4(7)
O45 La1 O3 116.9(7)
O46 La1 O3 77.4(7)
O8 La1 O3 140.7(6)
O44 La1 O3 75.9(7)
O4 La1 O7 77.0(6)
O9 La1 O7 116.4(6)
O45 La1 O7 141.9(7)
O46 La1 O7 144.9(7)
O8 La1 O7 71.9(7)
O44 La1 O7 76.2(6)
O3 La1 O7 72.9(6)
C4 O1 Fe2 116(3)
C3 O3 Fe2 111.2(19)
C3 O3 La1 113.8(18)
Fe2 O3 La1 126.7(10)
C2 O4 Fe1 113(2)
C2 O4 La1 116(2)
Fe1 O4 La1 126.7(10)
C1 O6 Fe1 118(3)
W2 O7 La1 134.0(10)
W7 O8 La1 157.1(11)
W3 O9 La1 155.9(11)
W2 O10 Fe1 119.4(12)
W9 O11 Fe1 148.0(12)
P2 O12 Fe1 125.0(12)
P2 O12 W2 125.8(11)
Fe1 O12 W2 92.1(8)
W4 O13 W2 155.2(11)
W17 O14 W2 155.1(13)
W12 O15 Fe1 141.3(13)
W9 O17 W3 125.7(10)
W7 O19 W3 146.9(12)
W7 O21 W4 126.7(12)
W17 O23 W4 144.3(12)
W17 O25 W12 123.4(12)
W12 O27 W9 145.6(13)
P2 O29 W12 124.8(12)
P2 O29 W17 123.8(13)
W12 O29 W17 90.8(8)
P2 O29 W16 126.5(14)
W12 O29 W16 90.4(7)
W17 O29 W16 89.8(7)
P2 O30 W3 130.0(13)
P2 O30 W9 125.5(13)
W3 O30 W9 89.6(6)
P2 O30 W14 124.7(11)
W3 O30 W14 87.9(7)
W9 O30 W14 85.7(7)
P2 O31 W4 126.1(11)
P2 O31 W7 127.0(10)
W4 O31 W7 90.8(7)
P2 O31 W18 123.6(11)
W4 O31 W18 87.5(6)
W7 O31 W18 90.2(7)
W16 O32 W17 124.5(10)
W16 O33 W12 129.7(13)
W14 O34 W9 127.5(12)
W14 O35 W3 122.4(12)
W18 O36 W7 127.4(12)
W4 O37 W18 125.2(10)
W14 O38 W18 152.3(13)
W16 O39 W18 153.1(10)
W14 O40 W16 153.4(14)
W1 O44 La1 154.3(11)
W5 O45 La1 156.6(11)
W8 O46 La1 138.1(11)
W13 O47 W8 155.4(12)
W11 O48 W8 155.1(13)
W19 O49 Fe2 142.7(15)
W6 O50 Fe2 144.6(12)
W8 O51 Fe2 119.0(12)
P1 O53 Fe2 125.9(13)
P1 O53 W8 126.5(11)
Fe2 O53 W8 88.7(7)
P1 O54 W19 125.4(11)
P1 O54 W11 123.4(12)
W19 O54 W11 90.9(7)
P1 O54 W15 125.7(13)
W19 O54 W15 91.0(7)
W11 O54 W15 90.0(6)
P1 O55 W1 126.8(12)
P1 O55 W6 124.5(13)
W1 O55 W6 90.5(7)
P1 O56 W5 129.0(12)
P1 O56 W13 123.5(13)
W5 O56 W13 91.6(8)
W6 O57 W1 124.9(9)
W19 O59 W6 142.2(13)
W11 O61 W19 126.5(12)
W11 O63 W13 150.0(13)
W5 O65 W13 127.1(11)
W1 O67 W5 144.8(13)
W10 O69 W1 123.8(11)
W10 O70 W6 126.3(11)
W15 O71 W19 128.2(12)
W15 O72 W11 124.2(10)
W13 O73 W20 125.9(11)
W20 O74 W5 128.2(13)
W20 O75 W10 149.8(12)
W10 O76 W15 152.2(12)
W20 O77 W15 148.3(12)
O5 C1 O6 130(5)
O5 C1 C2 115(4)
O6 C1 C2 115(4)
O4 C2 C1 108(3)
O4 C2 C3 107(3)
C1 C2 C3 120(3)
O3 C3 C4 110(3)
O3 C3 C2 108(3)
C4 C3 C2 120(3)
O1 C4 O2 131(4)
O1 C4 C3 115(4)
O2 C4 C3 114(3)
N2 C5 C6 111(4)
N1 C6 C5 124(3)
C8 C7 N3 113(3)
C7 C8 N4 110(4)
N6 C9 C10 109(5)
N5 C10 C9 119(7)

loop_
_geom_bond_atom_site_label_1
_geom_bond_atom_site_label_2
_geom_bond_distance
W1 O44 1.74(2)
W1 O68 1.743(19)
W1 O67 1.92(2)
W1 O57 1.95(2)
W1 O69 2.05(2)
W1 O55 2.39(2)
W2 O16 1.74(2)
W2 O7 1.784(18)
W2 O10 1.84(2)
W2 O13 1.96(2)
W2 O14 2.082(19)
W2 O12 2.45(2)
W3 O18 1.72(2)
W3 O9 1.77(2)
W3 O19 1.93(2)
W3 O17 1.93(2)
W3 O35 2.08(2)
W3 O30 2.41(2)
W4 O22 1.73(2)
W4 O13 1.89(2)
W4 O37 1.91(2)
W4 O21 1.94(2)
W4 O23 1.97(2)
W4 O31 2.404(18)
W5 O66 1.68(2)
W5 O45 1.75(2)
W5 O67 1.92(2)
W5 O65 1.922(19)
W5 O74 2.07(2)
W5 O56 2.38(2)
W6 O58 1.74(2)
W6 O50 1.82(2)
W6 O57 1.93(2)
W6 O59 1.95(2)
W6 O70 1.97(2)
W6 O55 2.45(2)
W7 O20 1.68(2)
W7 O8 1.75(2)
W7 O21 1.91(2)
W7 O19 1.91(2)
W7 O36 2.05(2)
W7 O31 2.43(2)
W8 O52 1.73(2)
W8 O51 1.82(2)
W8 O46 1.828(19)
W8 O47 2.03(2)
W8 O48 2.12(2)
W8 O53 2.47(2)
W9 O28 1.71(3)
W9 O11 1.79(2)
W9 O27 1.91(2)
W9 O17 1.93(2)
W9 O34 1.99(2)
W9 O30 2.47(2)
W10 O78 1.75(3)
W10 O69 1.892(18)
W10 O76 1.903(19)
W10 O70 1.90(2)
W10 O75 1.93(2)
W11 O62 1.72(3)
W11 O48 1.77(2)
W11 O63 1.88(3)
W11 O61 1.90(2)
W11 O72 2.00(2)
W11 O54 2.42(2)
W12 O26 1.67(2)
W12 O15 1.80(2)
W12 O27 1.91(2)
W12 O33 1.96(2)
W12 O25 1.99(2)
W12 O29 2.41(2)
W13 O64 1.69(2)
W13 O47 1.82(2)
W13 O63 1.90(3)
W13 O73 1.90(2)
W13 O65 1.93(2)
W13 O56 2.42(2)
W14 O43 1.71(3)
W14 O34 1.85(2)
W14 O40 1.86(2)
W14 O35 1.90(2)
W14 O38 1.91(2)
W14 O30 2.60(2)
W15 O79 1.71(2)
W15 O71 1.87(2)
W15 O72 1.88(2)
W15 O76 1.931(19)
W15 O77 1.95(3)
W15 O54 2.44(2)
W16 O42 1.70(3)
W16 O33 1.86(2)
W16 O39 1.87(2)
W16 O32 1.94(2)
W16 O40 1.96(2)
W16 O29 2.46(2)
W17 O24 1.70(2)
W17 O14 1.80(2)
W17 O23 1.88(2)
W17 O25 1.92(2)
W17 O32 1.95(2)
W17 O29 2.42(2)
W18 O41 1.78(3)
W18 O36 1.87(2)
W18 O38 1.92(2)
W18 O37 1.93(2)
W18 O39 1.96(2)
W18 O31 2.53(2)
W19 O60 1.71(3)
W19 O49 1.82(2)
W19 O59 1.93(2)
W19 O61 1.95(2)
W19 O71 1.97(2)
W19 O54 2.40(2)
W20 O80 1.71(3)
W20 O74 1.84(2)
W20 O75 1.90(2)
W20 O77 1.92(2)
W20 O73 1.95(2)
P1 O53 1.49(2)
P1 O55 1.54(2)
P1 O56 1.55(3)
P1 O54 1.59(2)
P2 O30 1.48(2)
P2 O31 1.55(2)
P2 O12 1.57(2)
P2 O29 1.58(2)
Fe1 O6 1.94(3)
Fe1 O4 1.952(19)
Fe1 O11 1.99(2)
Fe1 O10 2.01(2)
Fe1 O15 2.02(2)
Fe1 O12 2.17(2)
Fe2 O3 1.91(2)
Fe2 O50 1.97(2)
Fe2 O51 1.97(2)
Fe2 O49 2.00(2)
Fe2 O1 2.02(3)
Fe2 O53 2.20(2)
La1 O4 2.47(2)
La1 O9 2.50(2)
La1 O45 2.51(2)
La1 O46 2.515(19)
La1 O8 2.53(2)
La1 O44 2.54(2)
La1 O3 2.55(2)
La1 O7 2.589(18)
O1 C4 1.18(4)
O2 C4 1.26(4)
O3 C3 1.41(4)
O4 C2 1.42(4)
O5 C1 1.18(5)
O6 C1 1.23(4)
C1 C2 1.59(6)
C2 C3 1.59(5)
C3 C4 1.55(5)
C5 N2 1.45(5)
C5 C6 1.50(6)
C6 N1 1.43(5)
C7 C8 1.46(5)
C7 N3 1.54(5)
C8 N4 1.59(5)
C9 N6 1.48(2)
C9 C10 1.51(2)
C10 N5 1.51(2)

loop_
_platon_squeeze_void_nr
_platon_squeeze_void_average_x
_platon_squeeze_void_average_y
_platon_squeeze_void_average_z
_platon_squeeze_void_volume
_platon_squeeze_void_count_electrons
_platon_squeeze_void_content
1 0.250 -0.085 -0.101 764 3817 ' '
2 0.750 0.067 0.101 764 4046 ' '
3 0.250 -0.078 0.399 764 3829 ' '
4 0.750 -0.083 0.601 764 4059 ' '
5 0.028 0.213 0.622 10 52 ' '
6 0.528 0.213 0.878 10 65 ' '
7 0.058 0.222 0.125 8 75 ' '
8 0.558 0.222 0.375 8 66 ' '
9 0.038 0.256 0.161 5 25 ' '
10 0.538 0.256 0.338 5 19 ' '
11 0.044 0.256 0.661 6 24 ' '
12 0.544 0.256 0.839 5 23 ' '
13 0.024 0.299 0.118 8 46 ' '
14 0.524 0.299 0.382 8 52 ' '
15 0.065 0.291 0.620 6 60 ' '
16 0.565 0.291 0.880 6 49 ' '
17 0.472 0.713 0.622 10 55 ' '
18 0.972 0.713 0.878 10 66 ' '
19 0.442 0.722 0.125 7 68 ' '
20 0.942 0.722 0.375 8 64 ' '
21 0.462 0.756 0.161 5 24 ' '
22 0.962 0.756 0.338 5 19 ' '
23 0.456 0.756 0.661 6 23 ' '
24 0.956 0.756 0.839 5 24 ' '
25 0.476 0.799 0.118 8 50 ' '
26 0.976 0.799 0.382 8 55 ' '
27 0.435 0.791 0.620 5 60 ' '
28 0.935 0.791 0.880 5 45 ' '
